data_2217376
loop_
_publ_author_name
'Bing-Yu Zhang'
'Qian Yang'
'Jing-Jing Nie'

_publ_section_title
;
 Bis(pyrimidine-2-carboxylato-\k^2^<i>N</i>,<i>O</i>)copper(II)
;
_journal_coeditor_code XU2383
_journal_issue 1
_journal_name_full 'Acta Crystallographica Section E'
_journal_page_first m7
_journal_page_last m7
_journal_paper_doi 10.1107/S1600536807060977
_journal_volume 64
_journal_year 2008
_chemical_formula_iupac '[Cu (C5 H3 N2 O2)2]'
_chemical_formula_moiety 'C10 H6 Cu N4 O4'
_chemical_formula_sum 'C10 H6 Cu N4 O4'
_chemical_formula_weight 309.73
_chemical_name_systematic
;
Bis(pyrimidine-2-carboxylato-\k^2^N,O)copper(II)
;
_space_group_IT_number 14
_symmetry_cell_setting monoclinic
_symmetry_space_group_name_Hall '-P 2ybc'
_symmetry_space_group_name_H-M 'P 1 21/c 1'
_atom_sites_solution_hydrogens geom
_atom_sites_solution_primary direct
_atom_sites_solution_secondary difmap
_audit_creation_method SHELXL-97
_cell_angle_alpha 90.00
_cell_angle_beta 94.025(15)
_cell_angle_gamma 90.00
_cell_formula_units_Z 2
_cell_length_a 5.1408(8)
_cell_length_b 13.2624(12)
_cell_length_c 7.6735(11)
_cell_measurement_reflns_used 2068
_cell_measurement_temperature 291(2)
_cell_measurement_theta_max 25.0
_cell_measurement_theta_min 3.5
_cell_volume 521.88(12)
_computing_cell_refinement 'PROCESS-AUTO (Rigaku, 1998)'
_computing_data_collection 'PROCESS-AUTO (Rigaku, 1998)'
_computing_data_reduction 'CrystalStructure (Rigaku/MSC, 2002)'
_computing_molecular_graphics 'ORTEP-3 for Windows (Farrugia, 1997)'
_computing_publication_material 'WinGX (Farrugia, 1999)'
_computing_structure_refinement 'SHELXL97 (Sheldrick, 1997)'
_computing_structure_solution 'SIR92 (Altomare <i>et al.</i>,  1993)'
_diffrn_ambient_temperature 291(2)
_diffrn_detector_area_resol_mean 10.0
_diffrn_measured_fraction_theta_full 0.996
_diffrn_measured_fraction_theta_max 0.996
_diffrn_measurement_device_type 'Rigaku R-AXIS RAPID IP'
_diffrn_measurement_method \w
_diffrn_radiation_monochromator graphite
_diffrn_radiation_source 'fine-focus sealed tube'
_diffrn_radiation_type MoK\a
_diffrn_radiation_wavelength 0.71073
_diffrn_reflns_av_R_equivalents 0.0158
_diffrn_reflns_av_sigmaI/netI 0.0180
_diffrn_reflns_limit_h_max 6
_diffrn_reflns_limit_h_min -6
_diffrn_reflns_limit_k_max 17
_diffrn_reflns_limit_k_min -9
_diffrn_reflns_limit_l_max 9
_diffrn_reflns_limit_l_min -9
_diffrn_reflns_number 3167
_diffrn_reflns_theta_full 27.48
_diffrn_reflns_theta_max 27.48
_diffrn_reflns_theta_min 3.07
_diffrn_standards_interval_count 0
_diffrn_standards_interval_time 0
_diffrn_standards_number 0
_exptl_absorpt_coefficient_mu 2.110
_exptl_absorpt_correction_T_max 0.722
_exptl_absorpt_correction_T_min 0.545
_exptl_absorpt_correction_type multi-scan
_exptl_absorpt_process_details '(ABSCOR; Higashi, 1995)'
_exptl_crystal_colour blue
_exptl_crystal_density_diffrn 1.971
_exptl_crystal_density_method 'not measured'
_exptl_crystal_description prism
_exptl_crystal_F_000 310
_exptl_crystal_size_max 0.32
_exptl_crystal_size_mid 0.20
_exptl_crystal_size_min 0.16
_refine_diff_density_max 0.248
_refine_diff_density_min -0.421
_refine_ls_extinction_method none
_refine_ls_goodness_of_fit_ref 1.073
_refine_ls_hydrogen_treatment constr
_refine_ls_matrix_type full
_refine_ls_number_parameters 88
_refine_ls_number_reflns 1196
_refine_ls_number_restraints 0
_refine_ls_restrained_S_all 1.073
_refine_ls_R_factor_all 0.0279
_refine_ls_R_factor_gt 0.0248
_refine_ls_shift/su_max 0.000
_refine_ls_shift/su_mean 0.000
_refine_ls_structure_factor_coef Fsqd
_refine_ls_weighting_details 'calc w=1/[\s^2^(Fo^2^)+(0.0413P)^2^+0.1691P] where P=(Fo^2^+2Fc^2^)/3'
_refine_ls_weighting_scheme calc
_refine_ls_wR_factor_gt 0.0701
_refine_ls_wR_factor_ref 0.0720
_reflns_number_gt 1068
_reflns_number_total 1196
_reflns_threshold_expression I>2\s(I)
_cod_data_source_file xu2383.cif
_cod_data_source_block I
_cod_original_sg_symbol_H-M 'P 21/c'
_cod_database_code 2217376
_cod_database_fobs_code 2217376

loop_
_symmetry_equiv_pos_as_xyz
'x, y, z'
'-x, y+1/2, -z+1/2'
'-x, -y, -z'
'x, -y-1/2, z-1/2'

loop_
_atom_site_type_symbol
_atom_site_label
_atom_site_fract_x
_atom_site_fract_y
_atom_site_fract_z
_atom_site_U_iso_or_equiv
_atom_site_adp_type
_atom_site_calc_flag
_atom_site_refinement_flags
_atom_site_occupancy
Cu Cu 0.5000 0.5000 0.5000 0.02825(13) Uani d S 1
N N1 0.6118(3) 0.64215(11) 0.51341(19) 0.0256(3) Uani d . 1
N N2 0.9563(3) 0.74012(12) 0.6465(2) 0.0305(3) Uani d . 1
O O1 0.8109(3) 0.47785(10) 0.6527(2) 0.0326(3) Uani d . 1
O O2 1.1774(3) 0.55441(11) 0.7517(2) 0.0405(4) Uani d . 1
C C1 0.4897(3) 0.72551(15) 0.4523(3) 0.0299(4) Uani d . 1
H H1 0.3330 0.7201 0.3847 0.036 Uiso calc R 1
C C2 0.5948(4) 0.81889(15) 0.4891(3) 0.0340(4) Uani d . 1
H H2 0.5094 0.8774 0.4505 0.041 Uiso calc R 1
C C3 0.8314(4) 0.82293(14) 0.5852(3) 0.0352(4) Uani d . 1
H H3 0.9074 0.8856 0.6084 0.042 Uiso calc R 1
C C4 0.8391(3) 0.65348(13) 0.6096(2) 0.0247(4) Uani d . 1
C C5 0.9575(3) 0.55522(14) 0.6793(2) 0.0281(4) Uani d . 1

loop_
_atom_site_aniso_label
_atom_site_aniso_U_11
_atom_site_aniso_U_22
_atom_site_aniso_U_33
_atom_site_aniso_U_12
_atom_site_aniso_U_13
_atom_site_aniso_U_23
Cu 0.02102(19) 0.02422(19) 0.0376(2) -0.00481(11) -0.01119(13) 0.00144(12)
N1 0.0194(6) 0.0268(7) 0.0296(7) -0.0016(6) -0.0045(5) -0.0006(6)
N2 0.0276(7) 0.0265(8) 0.0361(8) -0.0041(6) -0.0069(6) -0.0030(6)
O1 0.0252(7) 0.0260(6) 0.0445(8) -0.0032(5) -0.0132(6) 0.0037(6)
O2 0.0279(7) 0.0349(8) 0.0554(9) -0.0024(6) -0.0201(6) 0.0024(7)
C1 0.0232(8) 0.0328(10) 0.0326(9) 0.0030(7) -0.0047(7) 0.0020(8)
C2 0.0337(9) 0.0282(9) 0.0395(10) 0.0048(8) -0.0027(8) 0.0030(8)
C3 0.0403(10) 0.0250(9) 0.0395(10) -0.0038(8) -0.0037(8) -0.0029(8)
C4 0.0194(7) 0.0270(9) 0.0270(8) -0.0008(6) -0.0032(6) -0.0026(6)
C5 0.0244(8) 0.0281(9) 0.0308(9) -0.0009(7) -0.0061(7) -0.0013(7)

loop_
_atom_type_symbol
_atom_type_description
_atom_type_scat_dispersion_real
_atom_type_scat_dispersion_imag
_atom_type_scat_source
C C 0.0033 0.0016 'International Tables Vol C Tables 4.2.6.8 and 6.1.1.4'
H H 0.0000 0.0000 'International Tables Vol C Tables 4.2.6.8 and 6.1.1.4'
N N 0.0061 0.0033 'International Tables Vol C Tables 4.2.6.8 and 6.1.1.4'
O O 0.0106 0.0060 'International Tables Vol C Tables 4.2.6.8 and 6.1.1.4'
Cu Cu 0.3201 1.2651 'International Tables Vol C Tables 4.2.6.8 and 6.1.1.4'

loop_
_geom_angle_atom_site_label_1
_geom_angle_atom_site_label_2
_geom_angle_atom_site_label_3
_geom_angle_site_symmetry_1
_geom_angle_site_symmetry_3
_geom_angle
_geom_angle_publ_flag
O1 Cu O1 . 3_666 180.0 ?
O1 Cu N1 . 3_666 96.41(6) ?
O1 Cu N1 3_666 3_666 83.59(6) ?
O1 Cu N1 . . 83.59(6) y
O1 Cu N1 3_666 . 96.41(6) ?
N1 Cu N1 3_666 . 180.0 ?
C1 N1 C4 . . 117.84(16) ?
C1 N1 Cu . . 130.04(13) ?
C4 N1 Cu . . 111.96(12) ?
C4 N2 C3 . . 115.95(15) ?
C5 O1 Cu . . 115.23(12) ?
N1 C1 C2 . . 120.31(17) ?
N1 C1 H1 . . 119.8 ?
C2 C1 H1 . . 119.8 ?
C1 C2 C3 . . 117.70(18) ?
C1 C2 H2 . . 121.1 ?
C3 C2 H2 . . 121.1 ?
N2 C3 C2 . . 122.61(17) ?
N2 C3 H3 . . 118.7 ?
C2 C3 H3 . . 118.7 ?
N2 C4 N1 . . 125.53(16) ?
N2 C4 C5 . . 120.37(15) ?
N1 C4 C5 . . 114.10(15) ?
O2 C5 O1 . . 125.42(17) ?
O2 C5 C4 . . 120.11(16) ?
O1 C5 C4 . . 114.46(15) ?

loop_
_geom_bond_atom_site_label_1
_geom_bond_atom_site_label_2
_geom_bond_site_symmetry_2
_geom_bond_distance
_geom_bond_publ_flag
Cu O1 . 1.9367(14) y
Cu O1 3_666 1.9367(14) ?
Cu N1 3_666 1.9714(15) ?
Cu N1 . 1.9714(15) y
N1 C1 . 1.339(2) ?
N1 C4 . 1.346(2) ?
N2 C4 . 1.319(2) ?
N2 C3 . 1.341(2) ?
O1 C5 . 1.281(2) ?
O2 C5 . 1.224(2) ?
C1 C2 . 1.373(3) ?
C1 H1 . 0.9300 ?
C2 C3 . 1.378(3) ?
C2 H2 . 0.9300 ?
C3 H3 . 0.9300 ?
C4 C5 . 1.520(2) ?

loop_
_geom_hbond_atom_site_label_D
_geom_hbond_atom_site_label_H
_geom_hbond_atom_site_label_A
_geom_hbond_site_symmetry_A
_geom_hbond_distance_DH
_geom_hbond_distance_HA
_geom_hbond_distance_DA
_geom_hbond_angle_DHA
_geom_hbond_publ_flag
C1 H1 N2 4_475 0.93 2.62 3.511(3) 160 y
C2 H2 O2 4_475 0.93 2.39 3.193(3) 145 y
C3 H3 O1 2_756 0.93 2.57 3.336(3) 140 y
C3 H3 O2 2_756 0.93 2.53 3.317(2) 142 y
